data_8106614
loop_
_publ_author_name
'Zhao, Li'
'An, Qin-Qin'
'Zhao, Ji-Xing'
'Li, Peng-Peng'
'Wang, Fei'

_publ_section_title
;
 Crystal structure of
 bis(2-((E)-((4-((E)-1-(ethoxyimino)ethyl)phenyl)imino)methyl)-5-methoxyphenolato-\k2
 O,N)copper(II), C36H38CuN4O6
;
_journal_issue 4
_journal_name_full 'Zeitschrift f\"ur Kristallographie - New Crystal Structures'
_journal_page_first 595
_journal_page_last 597
_journal_paper_doi 10.1515/ncrs-2016-0358
_journal_volume 232
_journal_year 2017
_chemical_formula_moiety 'C36 H38 Cu N4 O6'
_chemical_formula_sum 'C36 H38 Cu N4 O6'
_chemical_formula_weight 686.24
_space_group_crystal_system monoclinic
_space_group_IT_number 14
_space_group_name_Hall '-P 2ybc'
_space_group_name_H-M_alt 'P 1 21/c 1'
_atom_sites_solution_hydrogens geom
_atom_sites_solution_primary direct
_cell_angle_alpha 90
_cell_angle_beta 101.990(10)
_cell_angle_gamma 90
_cell_formula_units_Z 2
_cell_length_a 10.7510(12)
_cell_length_b 6.4718(7)
_cell_length_c 24.254(2)
_cell_measurement_reflns_used 1938
_cell_measurement_temperature 293(2)
_cell_measurement_theta_max 69.8320
_cell_measurement_theta_min 5.0040
_cell_volume 1650.7(3)
_computing_cell_refinement
;
CrysAlisPro, Agilent Technologies,
Version 1.171.37.33 (release 27-03-2014 CrysAlis171 .NET)
(compiled Mar 27 2014,17:12:48)
;
_computing_data_collection
;
CrysAlisPro, Agilent Technologies,
Version 1.171.37.33 (release 27-03-2014 CrysAlis171 .NET)
(compiled Mar 27 2014,17:12:48)
;
_computing_data_reduction
;
CrysAlisPro, Agilent Technologies,
Version 1.171.37.33 (release 27-03-2014 CrysAlis171 .NET)
(compiled Mar 27 2014,17:12:48)
;
_computing_molecular_graphics 'Olex2 (Dolomanov et al., 2009)'
_computing_publication_material 'Olex2 (Dolomanov et al., 2009)'
_computing_structure_refinement 'ShelXL (Sheldrick, 2008)'
_computing_structure_solution 'ShelXS (Sheldrick, 2008)'
_diffrn_ambient_temperature 293(2)
_diffrn_detector 'CCD plate'
_diffrn_detector_area_resol_mean 16.0733
_diffrn_detector_type Eos
_diffrn_measured_fraction_theta_full 0.989
_diffrn_measured_fraction_theta_max 0.968
_diffrn_measurement_details
;
#__ type_ start__ end____ width___ exp.time_
  1 omega   74.00  101.00   1.5000    1.5000
omega____ theta____ kappa____ phi______ frames
    -      108.0000  -77.0000   90.0000 18

#__ type_ start__ end____ width___ exp.time_
  2 omega  105.00  133.50   1.5000    1.5000
omega____ theta____ kappa____ phi______ frames
    -      108.0000  -77.0000   90.0000 19

#__ type_ start__ end____ width___ exp.time_
  3 omega   72.00  115.50   1.5000    1.5000
omega____ theta____ kappa____ phi______ frames
    -      108.0000 -111.0000   30.0000 29

#__ type_ start__ end____ width___ exp.time_
  4 omega   55.00   82.00   1.5000    1.5000
omega____ theta____ kappa____ phi______ frames
    -      108.0000  -38.0000  -60.0000 18

#__ type_ start__ end____ width___ exp.time_
  5 omega   41.00   68.00   1.5000    1.5000
omega____ theta____ kappa____ phi______ frames
    -      108.0000  -38.0000   30.0000 18

#__ type_ start__ end____ width___ exp.time_
  6 omega   42.00   84.00   1.5000    1.5000
omega____ theta____ kappa____ phi______ frames
    -      108.0000  -25.0000   30.0000 28

#__ type_ start__ end____ width___ exp.time_
  7 omega   46.00   91.00   1.5000    1.5000
omega____ theta____ kappa____ phi______ frames
    -      108.0000  -25.0000  120.0000 30

#__ type_ start__ end____ width___ exp.time_
  8 omega  104.00  176.00   1.5000    1.5000
omega____ theta____ kappa____ phi______ frames
    -      108.0000   63.0000  120.0000 48

#__ type_ start__ end____ width___ exp.time_
  9 omega   42.00   69.00   1.5000    1.5000
omega____ theta____ kappa____ phi______ frames
    -        0.0000   57.0000    0.0000 18

#__ type_ start__ end____ width___ exp.time_
 10 omega   37.00   92.50   1.5000    1.5000
omega____ theta____ kappa____ phi______ frames
    -      108.0000  -25.0000  -30.0000 37

#__ type_ start__ end____ width___ exp.time_
 11 omega   37.00   91.00   1.5000    1.5000
omega____ theta____ kappa____ phi______ frames
    -      108.0000  -25.0000 -150.0000 36

#__ type_ start__ end____ width___ exp.time_
 12 omega   46.00   97.00   1.5000    1.5000
omega____ theta____ kappa____ phi______ frames
    -      108.0000  -50.0000 -180.0000 34

#__ type_ start__ end____ width___ exp.time_
 13 omega   54.00  106.50   1.5000    1.5000
omega____ theta____ kappa____ phi______ frames
    -       54.0000 -125.0000 -180.0000 35

#__ type_ start__ end____ width___ exp.time_
 14 omega    8.00   51.50   1.5000    1.5000
omega____ theta____ kappa____ phi______ frames
    -       54.0000  -99.0000  -30.0000 29

#__ type_ start__ end____ width___ exp.time_
 15 omega  -12.00   79.50   1.5000    1.5000
omega____ theta____ kappa____ phi______ frames
    -       54.0000  -38.0000   60.0000 61

#__ type_ start__ end____ width___ exp.time_
 16 omega   39.00   67.50   1.5000    1.5000
omega____ theta____ kappa____ phi______ frames
    -        0.0000   77.0000  -60.0000 19

#__ type_ start__ end____ width___ exp.time_
 17 omega  -30.00   19.50   1.5000    1.5000
omega____ theta____ kappa____ phi______ frames
    -        0.0000   77.0000  -60.0000 33

#__ type_ start__ end____ width___ exp.time_
 18 omega  -10.00   74.00   1.5000    1.5000
omega____ theta____ kappa____ phi______ frames
    -       54.0000  -57.0000  -30.0000 56
;
_diffrn_measurement_device 'four-circle diffractometer'
_diffrn_measurement_device_type 'SuperNova, Dual, Cu at zero, Eos'
_diffrn_measurement_method '\w scans'
_diffrn_orient_matrix_UB_11 0.1107179000
_diffrn_orient_matrix_UB_12 0.0513832000
_diffrn_orient_matrix_UB_13 0.0493866000
_diffrn_orient_matrix_UB_21 -0.0909665000
_diffrn_orient_matrix_UB_22 0.1268438000
_diffrn_orient_matrix_UB_23 0.0281972000
_diffrn_orient_matrix_UB_31 -0.0299396000
_diffrn_orient_matrix_UB_32 -0.1948203000
_diffrn_orient_matrix_UB_33 0.0313762000
_diffrn_radiation_monochromator mirror
_diffrn_radiation_probe x-ray
_diffrn_radiation_type CuK\a
_diffrn_radiation_wavelength 1.54184
_diffrn_reflns_av_R_equivalents 0.0218
_diffrn_reflns_av_unetI/netI 0.0330
_diffrn_reflns_Laue_measured_fraction_full 0.989
_diffrn_reflns_Laue_measured_fraction_max 0.968
_diffrn_reflns_limit_h_max 13
_diffrn_reflns_limit_h_min -12
_diffrn_reflns_limit_k_max 4
_diffrn_reflns_limit_k_min -7
_diffrn_reflns_limit_l_max 29
_diffrn_reflns_limit_l_min -22
_diffrn_reflns_number 5453
_diffrn_reflns_point_group_measured_fraction_full 0.989
_diffrn_reflns_point_group_measured_fraction_max 0.968
_diffrn_reflns_theta_full 67.684
_diffrn_reflns_theta_max 70.023
_diffrn_reflns_theta_min 5.007
_diffrn_source 'sealed X-ray tube'
_diffrn_source_type 'SuperNova (Cu) X-ray Source'
_exptl_absorpt_coefficient_mu 1.363
_exptl_absorpt_correction_T_max 1.00000
_exptl_absorpt_correction_T_min 0.77197
_exptl_absorpt_correction_type multi-scan
_exptl_absorpt_process_details
;
CrysAlisPro, Agilent Technologies,
Version 1.171.37.33 (release 27-03-2014 CrysAlis171 .NET)
(compiled Mar 27 2014,17:12:48)
Empirical absorption correction using spherical harmonics,
 implemented in SCALE3 ABSPACK scaling algorithm.
;
_exptl_crystal_colour 'clear dark brown'
_exptl_crystal_colour_lustre clear
_exptl_crystal_colour_modifier dark
_exptl_crystal_colour_primary brown
_exptl_crystal_density_diffrn 1.381
_exptl_crystal_description block
_exptl_crystal_F_000 718
_exptl_crystal_size_max 0.31
_exptl_crystal_size_mid 0.26
_exptl_crystal_size_min 0.24
_refine_diff_density_max 0.388
_refine_diff_density_min -0.375
_refine_diff_density_rms 0.056
_refine_ls_extinction_coef .
_refine_ls_extinction_method none
_refine_ls_goodness_of_fit_ref 1.134
_refine_ls_hydrogen_treatment constr
_refine_ls_matrix_type full
_refine_ls_number_parameters 217
_refine_ls_number_reflns 3027
_refine_ls_number_restraints 0
_refine_ls_restrained_S_all 1.134
_refine_ls_R_factor_all 0.0672
_refine_ls_R_factor_gt 0.0525
_refine_ls_shift/su_max 0.001
_refine_ls_shift/su_mean 0.000
_refine_ls_structure_factor_coef Fsqd
_refine_ls_weighting_details 'w=1/[\s^2^(Fo^2^)+(0.0581P)^2^+1.9815P] where P=(Fo^2^+2Fc^2^)/3'
_refine_ls_weighting_scheme calc
_refine_ls_wR_factor_gt 0.1519
_refine_ls_wR_factor_ref 0.1621
_reflns_Friedel_coverage 0.000
_reflns_Friedel_fraction_full .
_reflns_Friedel_fraction_max .
_reflns_number_gt 2429
_reflns_number_total 3027
_reflns_threshold_expression 'I > 2\s(I)'
_cod_data_source_file suppl_ncrs-2016-0358_suppl.cif
_cod_data_source_block d_804
_cod_database_code 8106614
_shelx_space_group_comment
;
The symmetry employed for this shelxl refinement is uniquely defined
by the following loop, which should always be used as a source of
symmetry information in preference to the above space-group names.
They are only intended as comments.
;
_reflns_odcompleteness_completeness 99.41
_reflns_odcompleteness_iscentric 1
_reflns_odcompleteness_theta 66.97
_olex2_refinement_description
;
1. Fixed Uiso
 At 1.2 times of:
  All C(H) groups, All C(H,H) groups
 At 1.5 times of:
  All C(H,H,H) groups
2.a Secondary CH2 refined with riding coordinates:
 C16(H16A,H16B)
2.b Aromatic/amide H refined with riding coordinates:
 C2(H2), C4(H4), C5(H5), C7(H7), C9(H9), C10(H10), C12(H12), C13(H13)
2.c Idealised Me refined as rotating group:
 C15(H15A,H15B,H15C), C17(H17A,H17B,H17C), C18(H18A,H18B,H18C)
;
_shelx_shelxl_version_number 2014/7
_olex2_date_sample_data_collection 2015-08-25
_olex2_submission_special_instructions 'No special instructions were received'

loop_
_space_group_symop_operation_xyz
'x, y, z'
'-x, y+1/2, -z+1/2'
'-x, -y, -z'
'x, -y-1/2, z-1/2'

loop_
_atom_site_label
_atom_site_type_symbol
_atom_site_fract_x
_atom_site_fract_y
_atom_site_fract_z
_atom_site_U_iso_or_equiv
_atom_site_adp_type
_atom_site_occupancy
_atom_site_site_symmetry_order
_atom_site_calc_flag
_atom_site_refinement_flags_posn
_atom_site_refinement_flags_adp
_atom_site_refinement_flags_occupancy
_atom_site_disorder_assembly
_atom_site_disorder_group
Cu1 Cu 0.0000 0.5000 0.0000 0.0494(3) Uani 1 2 d S T P . .
O1 O -0.0308(3) 0.5656(4) 0.07171(11) 0.0614(7) Uani 1 1 d . . . . .
O2 O -0.2044(3) 0.3759(5) 0.22894(11) 0.0690(8) Uani 1 1 d . . . . .
O3 O 0.6410(3) 0.1509(5) -0.14046(14) 0.0780(9) Uani 1 1 d . . . . .
N1 N 0.1204(3) 0.2788(5) 0.03420(12) 0.0481(7) Uani 1 1 d . . . . .
N2 N 0.5554(3) 0.2112(6) -0.10645(15) 0.0660(9) Uani 1 1 d . . . . .
C1 C -0.0403(3) 0.4292(6) 0.11012(14) 0.0479(8) Uani 1 1 d . . . . .
C2 C -0.1152(3) 0.4796(6) 0.14957(15) 0.0521(9) Uani 1 1 d . . . . .
H2 H -0.1544 0.6082 0.1481 0.062 Uiso 1 1 calc R . . . .
C3 C -0.1304(3) 0.3397(7) 0.19016(15) 0.0548(9) Uani 1 1 d . . . . .
C4 C -0.0725(4) 0.1469(7) 0.19393(17) 0.0664(11) Uani 1 1 d . . . . .
H4 H -0.0846 0.0532 0.2214 0.080 Uiso 1 1 calc R . . . .
C5 C 0.0023(4) 0.0963(7) 0.15689(17) 0.0655(11) Uani 1 1 d . . . . .
H5 H 0.0422 -0.0319 0.1599 0.079 Uiso 1 1 calc R . . . .
C6 C 0.0204(3) 0.2341(6) 0.11399(14) 0.0496(8) Uani 1 1 d . . . . .
C7 C 0.1049(3) 0.1774(6) 0.07810(14) 0.0506(9) Uani 1 1 d . . . . .
H7 H 0.1527 0.0576 0.0871 0.061 Uiso 1 1 calc R . . . .
C8 C 0.2152(3) 0.2139(6) 0.00416(14) 0.0446(8) Uani 1 1 d . . . . .
C9 C 0.2992(4) 0.3610(6) -0.00781(16) 0.0560(9) Uani 1 1 d . . . . .
H9 H 0.2970 0.4945 0.0061 0.067 Uiso 1 1 calc R . . . .
C10 C 0.3860(3) 0.3112(6) -0.04019(16) 0.0525(9) Uani 1 1 d . . . . .
H10 H 0.4426 0.4111 -0.0476 0.063 Uiso 1 1 calc R . . . .
C11 C 0.3901(3) 0.1120(6) -0.06213(14) 0.0456(8) Uani 1 1 d . . . . .
C12 C 0.2206(4) 0.0149(6) -0.01549(16) 0.0532(9) Uani 1 1 d . . . . .
H12 H 0.1666 -0.0864 -0.0067 0.064 Uiso 1 1 calc R . . . .
C13 C 0.3075(4) -0.0327(6) -0.04858(16) 0.0540(9) Uani 1 1 d . . . . .
H13 H 0.3100 -0.1668 -0.0621 0.065 Uiso 1 1 calc R . . . .
C14 C 0.4813(3) 0.0633(6) -0.09898(15) 0.0506(8) Uani 1 1 d . . . . .
C15 C 0.4829(5) -0.1467(7) -0.1241(2) 0.0773(13) Uani 1 1 d . . . . .
H15A H 0.4006 -0.1770 -0.1468 0.116 Uiso 1 1 calc GR . . . .
H15B H 0.5037 -0.2474 -0.0946 0.116 Uiso 1 1 calc GR . . . .
H15C H 0.5454 -0.1510 -0.1472 0.116 Uiso 1 1 calc GR . . . .
C16 C 0.7132(5) 0.3313(9) -0.1508(2) 0.0864(15) Uani 1 1 d . . . . .
H16A H 0.7330 0.4153 -0.1170 0.104 Uiso 1 1 calc R . . . .
H16B H 0.7927 0.2879 -0.1602 0.104 Uiso 1 1 calc R . . . .
C17 C 0.6406(7) 0.4524(10) -0.1968(3) 0.121(2) Uani 1 1 d . . . . .
H17A H 0.6203 0.3685 -0.2301 0.181 Uiso 1 1 calc GR . . . .
H17B H 0.6899 0.5694 -0.2038 0.181 Uiso 1 1 calc GR . . . .
H17C H 0.5634 0.4994 -0.1869 0.181 Uiso 1 1 calc GR . . . .
C18 C -0.2666(5) 0.5685(8) 0.2270(2) 0.0824(14) Uani 1 1 d . . . . .
H18A H -0.3204 0.5873 0.1905 0.124 Uiso 1 1 calc GR . . . .
H18B H -0.2046 0.6772 0.2340 0.124 Uiso 1 1 calc GR . . . .
H18C H -0.3173 0.5721 0.2552 0.124 Uiso 1 1 calc GR . . . .

loop_
_atom_site_aniso_label
_atom_site_aniso_U_11
_atom_site_aniso_U_22
_atom_site_aniso_U_33
_atom_site_aniso_U_23
_atom_site_aniso_U_13
_atom_site_aniso_U_12
Cu1 0.0520(4) 0.0554(5) 0.0469(4) 0.0124(3) 0.0242(3) 0.0094(3)
O1 0.0815(18) 0.0597(16) 0.0520(14) 0.0168(13) 0.0344(13) 0.0178(14)
O2 0.0781(19) 0.084(2) 0.0570(16) 0.0019(15) 0.0408(14) -0.0005(16)
O3 0.085(2) 0.075(2) 0.092(2) 0.0002(17) 0.0594(18) 0.0097(17)
N1 0.0448(15) 0.0543(18) 0.0504(16) 0.0085(14) 0.0218(13) 0.0078(13)
N2 0.070(2) 0.070(2) 0.071(2) -0.0020(18) 0.0438(18) 0.0075(18)
C1 0.0475(18) 0.060(2) 0.0388(17) 0.0075(16) 0.0144(14) 0.0016(16)
C2 0.056(2) 0.060(2) 0.0446(18) 0.0039(17) 0.0198(16) 0.0079(17)
C3 0.054(2) 0.071(3) 0.0444(18) 0.0007(18) 0.0220(16) -0.0048(18)
C4 0.081(3) 0.071(3) 0.057(2) 0.023(2) 0.036(2) 0.005(2)
C5 0.072(3) 0.069(3) 0.063(2) 0.020(2) 0.031(2) 0.015(2)
C6 0.0486(19) 0.059(2) 0.0448(18) 0.0133(17) 0.0186(15) 0.0047(16)
C7 0.0501(19) 0.054(2) 0.0507(19) 0.0140(17) 0.0185(16) 0.0102(16)
C8 0.0414(17) 0.052(2) 0.0444(17) 0.0095(16) 0.0177(14) 0.0065(14)
C9 0.061(2) 0.049(2) 0.066(2) -0.0050(18) 0.0316(19) -0.0003(17)
C10 0.053(2) 0.049(2) 0.063(2) -0.0011(18) 0.0297(17) -0.0062(16)
C11 0.0447(17) 0.051(2) 0.0428(17) 0.0004(16) 0.0135(14) 0.0066(15)
C12 0.054(2) 0.052(2) 0.058(2) 0.0006(18) 0.0240(17) -0.0036(17)
C13 0.064(2) 0.044(2) 0.060(2) 0.0016(17) 0.0264(18) -0.0019(17)
C14 0.054(2) 0.054(2) 0.0479(19) 0.0026(17) 0.0200(16) 0.0094(17)
C15 0.090(3) 0.068(3) 0.086(3) -0.019(3) 0.046(3) 0.001(2)
C16 0.074(3) 0.110(4) 0.090(3) -0.006(3) 0.049(3) -0.008(3)
C17 0.152(6) 0.098(4) 0.138(6) 0.026(4) 0.089(5) 0.037(4)
C18 0.091(3) 0.096(4) 0.075(3) 0.002(3) 0.051(3) 0.014(3)

loop_
_atom_type_symbol
_atom_type_description
_atom_type_scat_dispersion_real
_atom_type_scat_dispersion_imag
_atom_type_scat_source
C C 0.0181 0.0091 'International Tables Vol C Tables 4.2.6.8 and 6.1.1.4'
H H 0.0000 0.0000 'International Tables Vol C Tables 4.2.6.8 and 6.1.1.4'
Cu Cu -1.9646 0.5888 'International Tables Vol C Tables 4.2.6.8 and 6.1.1.4'
N N 0.0311 0.0180 'International Tables Vol C Tables 4.2.6.8 and 6.1.1.4'
O O 0.0492 0.0322 'International Tables Vol C Tables 4.2.6.8 and 6.1.1.4'

loop_
_geom_angle_atom_site_label_1
_geom_angle_atom_site_label_2
_geom_angle_atom_site_label_3
_geom_angle
_geom_angle_site_symmetry_1
_geom_angle_site_symmetry_3
O1 Cu1 O1 180.0 3_565 .
O1 Cu1 N1 89.94(11) . 3_565
O1 Cu1 N1 89.94(11) 3_565 .
O1 Cu1 N1 90.06(11) . .
O1 Cu1 N1 90.06(11) 3_565 3_565
N1 Cu1 N1 180.0 . 3_565
C1 O1 Cu1 124.2(2) . .
C3 O2 C18 117.8(3) . .
N2 O3 C16 108.4(3) . .
C7 N1 Cu1 121.7(2) . .
C7 N1 C8 119.8(3) . .
C8 N1 Cu1 117.9(2) . .
C14 N2 O3 112.0(3) . .
O1 C1 C2 118.0(3) . .
O1 C1 C6 123.3(3) . .
C2 C1 C6 118.8(3) . .
C1 C2 H2 119.9 . .
C3 C2 C1 120.3(4) . .
C3 C2 H2 119.9 . .
O2 C3 C2 123.5(4) . .
O2 C3 C4 115.1(3) . .
C2 C3 C4 121.4(3) . .
C3 C4 H4 120.3 . .
C5 C4 C3 119.3(4) . .
C5 C4 H4 120.3 . .
C4 C5 H5 119.2 . .
C4 C5 C6 121.6(4) . .
C6 C5 H5 119.2 . .
C1 C6 C7 122.0(3) . .
C5 C6 C1 118.6(3) . .
C5 C6 C7 119.2(3) . .
N1 C7 C6 125.3(3) . .
N1 C7 H7 117.3 . .
C6 C7 H7 117.3 . .
C9 C8 N1 118.0(3) . .
C12 C8 N1 122.3(3) . .
C12 C8 C9 119.6(3) . .
C8 C9 H9 119.7 . .
C10 C9 C8 120.5(4) . .
C10 C9 H9 119.7 . .
C9 C10 H10 119.6 . .
C9 C10 C11 120.7(3) . .
C11 C10 H10 119.6 . .
C10 C11 C14 119.9(3) . .
C13 C11 C10 117.6(3) . .
C13 C11 C14 122.5(3) . .
C8 C12 H12 120.4 . .
C8 C12 C13 119.3(3) . .
C13 C12 H12 120.4 . .
C11 C13 C12 122.2(3) . .
C11 C13 H13 118.9 . .
C12 C13 H13 118.9 . .
N2 C14 C11 115.6(3) . .
N2 C14 C15 124.3(3) . .
C15 C14 C11 120.2(3) . .
C14 C15 H15A 109.5 . .
C14 C15 H15B 109.5 . .
C14 C15 H15C 109.5 . .
H15A C15 H15B 109.5 . .
H15A C15 H15C 109.5 . .
H15B C15 H15C 109.5 . .
O3 C16 H16A 109.6 . .
O3 C16 H16B 109.6 . .
H16A C16 H16B 108.1 . .
C17 C16 O3 110.2(5) . .
C17 C16 H16A 109.6 . .
C17 C16 H16B 109.6 . .
C16 C17 H17A 109.5 . .
C16 C17 H17B 109.5 . .
C16 C17 H17C 109.5 . .
H17A C17 H17B 109.5 . .
H17A C17 H17C 109.5 . .
H17B C17 H17C 109.5 . .
O2 C18 H18A 109.5 . .
O2 C18 H18B 109.5 . .
O2 C18 H18C 109.5 . .
H18A C18 H18B 109.5 . .
H18A C18 H18C 109.5 . .
H18B C18 H18C 109.5 . .

loop_
_geom_bond_atom_site_label_1
_geom_bond_atom_site_label_2
_geom_bond_distance
_geom_bond_site_symmetry_2
Cu1 O1 1.885(2) 3_565
Cu1 O1 1.885(2) .
Cu1 N1 1.991(3) .
Cu1 N1 1.991(3) 3_565
O1 C1 1.302(4) .
O2 C3 1.372(4) .
O2 C18 1.411(6) .
O3 N2 1.413(4) .
O3 C16 1.452(6) .
N1 C7 1.291(4) .
N1 C8 1.434(4) .
N2 C14 1.282(5) .
C1 C2 1.411(5) .
C1 C6 1.416(5) .
C2 H2 0.9300 .
C2 C3 1.372(5) .
C3 C4 1.389(6) .
C4 H4 0.9300 .
C4 C5 1.364(5) .
C5 H5 0.9300 .
C5 C6 1.414(5) .
C6 C7 1.431(4) .
C7 H7 0.9300 .
C8 C9 1.384(5) .
C8 C12 1.379(5) .
C9 H9 0.9300 .
C9 C10 1.377(5) .
C10 H10 0.9300 .
C10 C11 1.399(5) .
C11 C13 1.376(5) .
C11 C14 1.492(4) .
C12 H12 0.9300 .
C12 C13 1.386(5) .
C13 H13 0.9300 .
C14 C15 1.491(6) .
C15 H15A 0.9600 .
C15 H15B 0.9600 .
C15 H15C 0.9600 .
C16 H16A 0.9700 .
C16 H16B 0.9700 .
C16 C17 1.451(8) .
C17 H17A 0.9600 .
C17 H17B 0.9600 .
C17 H17C 0.9600 .
C18 H18A 0.9600 .
C18 H18B 0.9600 .
C18 H18C 0.9600 .

loop_
_geom_torsion_atom_site_label_1
_geom_torsion_atom_site_label_2
_geom_torsion_atom_site_label_3
_geom_torsion_atom_site_label_4
_geom_torsion
_geom_torsion_site_symmetry_1
_geom_torsion_site_symmetry_2
_geom_torsion_site_symmetry_3
_geom_torsion_site_symmetry_4
Cu1 O1 C1 C2 -152.6(3) . . . .
Cu1 O1 C1 C6 27.2(5) . . . .
Cu1 N1 C7 C6 -13.6(5) . . . .
Cu1 N1 C8 C9 58.7(4) . . . .
Cu1 N1 C8 C12 -117.7(3) . . . .
O1 C1 C2 C3 178.6(4) . . . .
O1 C1 C6 C5 -179.1(4) . . . .
O1 C1 C6 C7 4.6(6) . . . .
O2 C3 C4 C5 179.6(4) . . . .
O3 N2 C14 C11 178.3(3) . . . .
O3 N2 C14 C15 -1.3(6) . . . .
N1 Cu1 O1 C1 -38.8(3) . . . .
N1 Cu1 O1 C1 141.2(3) 3_565 . . .
N1 C8 C9 C10 -175.1(3) . . . .
N1 C8 C12 C13 174.2(3) . . . .
N2 O3 C16 C17 -82.2(5) . . . .
C1 C2 C3 O2 -178.3(3) . . . .
C1 C2 C3 C4 0.5(6) . . . .
C1 C6 C7 N1 -10.9(6) . . . .
C2 C1 C6 C5 0.8(5) . . . .
C2 C1 C6 C7 -175.5(3) . . . .
C2 C3 C4 C5 0.7(7) . . . .
C3 C4 C5 C6 -1.2(7) . . . .
C4 C5 C6 C1 0.4(6) . . . .
C4 C5 C6 C7 176.8(4) . . . .
C5 C6 C7 N1 172.8(4) . . . .
C6 C1 C2 C3 -1.2(5) . . . .
C7 N1 C8 C9 -129.9(4) . . . .
C7 N1 C8 C12 53.7(5) . . . .
C8 N1 C7 C6 175.3(3) . . . .
C8 C9 C10 C11 0.7(6) . . . .
C8 C12 C13 C11 0.7(6) . . . .
C9 C8 C12 C13 -2.2(6) . . . .
C9 C10 C11 C13 -2.1(6) . . . .
C9 C10 C11 C14 177.6(4) . . . .
C10 C11 C13 C12 1.4(6) . . . .
C10 C11 C14 N2 2.5(5) . . . .
C10 C11 C14 C15 -177.8(4) . . . .
C12 C8 C9 C10 1.5(6) . . . .
C13 C11 C14 N2 -177.7(4) . . . .
C13 C11 C14 C15 1.9(6) . . . .
C14 C11 C13 C12 -178.3(4) . . . .
C16 O3 N2 C14 175.1(4) . . . .
C18 O2 C3 C2 -0.7(6) . . . .
C18 O2 C3 C4 -179.5(4) . . . .
